data_7043900
loop_
_publ_author_name
'Erickson, Karla A.'
'Kagan, Benjamin D.'
'Scott, Brian'
'Morris , David'
'Kiplinger, Jaqueline'

_publ_section_title
;
 Revisiting the Bis(dimethylamido) Metallocene Complexes of Thorium and
 Uranium: Improved Syntheses, Structure, Spectroscopy, and Redox
 Energetics of (C5Me5)2An(NMe2)2 (An = Th, U)
;
_journal_name_full 'Dalton Trans.'
_journal_paper_doi 10.1039/C7DT02373A
_journal_year 2017
_chemical_formula_sum 'C31.5 H60 N2 Th'
_chemical_formula_weight 698.85
_space_group_crystal_system hexagonal
_space_group_IT_number 173
_space_group_name_Hall 'P 6c'
_space_group_name_H-M_alt 'P 63'
_symmetry_space_group_name_Hall 'P 6c'
_symmetry_space_group_name_H-M 'P 63'
_atom_sites_solution_hydrogens geom
_audit_creation_method SHELXL-2014/7
_audit_update_record
;
2016-12-15 deposited with the CCDC.
2017-08-02 downloaded from the CCDC.
;
_cell_angle_alpha 90
_cell_angle_beta 90
_cell_angle_gamma 120
_cell_formula_units_Z 6
_cell_length_a 16.988(3)
_cell_length_b 16.988(3)
_cell_length_c 15.736(3)
_cell_measurement_reflns_used 9995
_cell_measurement_temperature 100(1)
_cell_measurement_theta_max 28.40
_cell_measurement_theta_min 2.40
_cell_volume 3932.9(12)
_computing_cell_refinement 'SAINT+, v. 7.66a (Bruker AXS, 2009)'
_computing_data_collection 'APEX II, v. 7.0 (Bruker AXS, 2009)'
_computing_data_reduction 'SAINT+, v. 7.66a (Bruker AXS, 2009)'
_computing_molecular_graphics 'SHELXTL, v. 2014/7, (Bruker AXS, 2014)'
_computing_publication_material 'SHELXTL, v. 2014/7, (Bruker AXS, 2014)'
_computing_structure_refinement 'SHELXL 2014/7 (Sheldrick, 2014)'
_computing_structure_solution 'SHELXS 2013/1 (Sheldrick, 2013)'
_diffrn_ambient_temperature 100(1)
_diffrn_measured_fraction_theta_full 0.999
_diffrn_measured_fraction_theta_max 0.981
_diffrn_measurement_device_type 'Bruker D8 with APEXII CCD'
_diffrn_measurement_method '\w scans'
_diffrn_radiation_type MoK\a
_diffrn_radiation_wavelength 0.71073
_diffrn_reflns_av_R_equivalents 0.0327
_diffrn_reflns_av_unetI/netI 0.0222
_diffrn_reflns_Laue_measured_fraction_full 0.999
_diffrn_reflns_Laue_measured_fraction_max 0.981
_diffrn_reflns_limit_h_max 22
_diffrn_reflns_limit_h_min -21
_diffrn_reflns_limit_k_max 22
_diffrn_reflns_limit_k_min -22
_diffrn_reflns_limit_l_max 21
_diffrn_reflns_limit_l_min -21
_diffrn_reflns_number 46124
_diffrn_reflns_point_group_measured_fraction_full 0.999
_diffrn_reflns_point_group_measured_fraction_max 0.982
_diffrn_reflns_theta_full 25.242
_diffrn_reflns_theta_max 28.596
_diffrn_reflns_theta_min 1.384
_diffrn_standards_decay_% 0
_diffrn_standards_interval_count 0
_diffrn_standards_interval_time 0
_diffrn_standards_number 0
_exptl_absorpt_coefficient_mu 5.712
_exptl_absorpt_correction_T_max 0.334
_exptl_absorpt_correction_T_min 0.181
_exptl_absorpt_correction_type multi-scan
_exptl_absorpt_process_details 'SADABS v. 2.03 (Sheldrick, 2008)'
_exptl_crystal_colour colorless
_exptl_crystal_density_diffrn 1.770
_exptl_crystal_description block
_exptl_crystal_F_000 2118
_exptl_crystal_size_max 0.455
_exptl_crystal_size_mid 0.308
_exptl_crystal_size_min 0.246
_refine_diff_density_max 2.942
_refine_diff_density_min -0.759
_refine_diff_density_rms 0.112
_refine_ls_abs_structure_details
;
 Refined as an inversion twin.
;
_refine_ls_abs_structure_Flack 0.470(13)
_refine_ls_extinction_method none
_refine_ls_goodness_of_fit_ref 1.037
_refine_ls_hydrogen_treatment constr
_refine_ls_matrix_type full
_refine_ls_number_parameters 259
_refine_ls_number_reflns 6467
_refine_ls_number_restraints 1
_refine_ls_restrained_S_all 1.037
_refine_ls_R_factor_all 0.0272
_refine_ls_R_factor_gt 0.0224
_refine_ls_shift/su_max 0.026
_refine_ls_shift/su_mean 0.000
_refine_ls_structure_factor_coef Fsqd
_refine_ls_weighting_details 'w=1/[\s^2^(Fo^2^)+(0.0318P)^2^+4.6027P] where P=(Fo^2^+2Fc^2^)/3'
_refine_ls_weighting_scheme calc
_refine_ls_wR_factor_gt 0.0558
_refine_ls_wR_factor_ref 0.0574
_reflns_Friedel_coverage 0.933
_reflns_Friedel_fraction_full 1.000
_reflns_Friedel_fraction_max 0.982
_reflns_number_gt 5804
_reflns_number_total 6467
_reflns_threshold_expression 'I > 2\s(I)'
_cod_data_source_file c7dt02373a1.cif
_cod_data_source_block apx2357_sq
_cod_original_cell_volume 3933.0(15)
_cod_original_formula_sum 'C31.50 H60 N2 Th'
_cod_database_code 7043900
_shelx_shelxl_version_number 2014/7
_shelx_space_group_comment
;
The symmetry employed for this shelxl refinement is uniquely defined
by the following loop, which should always be used as a source of
symmetry information in preference to the above space-group names.
They are only intended as comments.
;
_shelx_estimated_absorpt_t_min 0.181
_shelx_estimated_absorpt_t_max 0.334

loop_
_space_group_symop_operation_xyz
'x, y, z'
'-y, x-y, z'
'-x+y, -x, z'
'-x, -y, z+1/2'
'y, -x+y, z+1/2'
'x-y, x, z+1/2'

loop_
_atom_site_label
_atom_site_type_symbol
_atom_site_fract_x
_atom_site_fract_y
_atom_site_fract_z
_atom_site_U_iso_or_equiv
_atom_site_adp_type
_atom_site_occupancy
_atom_site_site_symmetry_order
_atom_site_calc_flag
_atom_site_refinement_flags_posn
_atom_site_refinement_flags_adp
Th1 Th 0.29205(2) 0.35727(2) 0.95053(6) 0.01385(6) Uani 1 1 d . .
N1 N 0.3200(5) 0.4451(6) 1.0663(6) 0.036(2) Uani 1 1 d . .
N2 N 0.3027(5) 0.4574(5) 0.8478(5) 0.0334(19) Uani 1 1 d . .
C1 C 0.1452(4) 0.1725(4) 0.9740(4) 0.0178(14) Uani 1 1 d . .
C2 C 0.1333(4) 0.1970(5) 0.8932(5) 0.0190(14) Uani 1 1 d . .
C3 C 0.1072(6) 0.2645(6) 0.8989(5) 0.0174(18) Uani 1 1 d . .
C4 C 0.1028(6) 0.2806(6) 0.9853(6) 0.020(2) Uani 1 1 d . .
C5 C 0.1273(5) 0.2242(5) 1.0323(4) 0.0182(14) Uani 1 1 d . .
C6 C 0.1378(5) 0.1554(5) 0.8087(5) 0.0334(16) Uani 1 1 d . .
H6A H 0.1482 0.1057 0.8191 0.050 Uiso 1 1 calc R U
H6B H 0.1866 0.2007 0.7750 0.050 Uiso 1 1 calc R U
H6C H 0.0814 0.1337 0.7788 0.050 Uiso 1 1 calc R U
C7 C 0.0767(4) 0.2981(5) 0.8251(4) 0.0277(14) Uani 1 1 d . .
H7A H 0.1211 0.3173 0.7805 0.042 Uiso 1 1 calc R U
H7B H 0.0700 0.3485 0.8428 0.042 Uiso 1 1 calc R U
H7C H 0.0195 0.2501 0.8046 0.042 Uiso 1 1 calc R U
C8 C 0.0711(5) 0.3412(5) 1.0256(4) 0.0274(14) Uani 1 1 d . .
H8A H 0.0115 0.3042 1.0492 0.041 Uiso 1 1 calc R U
H8B H 0.0692 0.3809 0.9833 0.041 Uiso 1 1 calc R U
H8C H 0.1126 0.3768 1.0699 0.041 Uiso 1 1 calc R U
C9 C 0.1198(5) 0.2108(5) 1.1279(4) 0.0292(14) Uani 1 1 d . .
H9A H 0.0594 0.1638 1.1422 0.044 Uiso 1 1 calc R U
H9B H 0.1324 0.2665 1.1551 0.044 Uiso 1 1 calc R U
H9C H 0.1627 0.1935 1.1468 0.044 Uiso 1 1 calc R U
C10 C 0.1551(5) 0.0919(4) 1.0000(5) 0.0343(16) Uani 1 1 d . .
H10A H 0.2028 0.1110 1.0413 0.051 Uiso 1 1 calc R U
H10B H 0.1697 0.0680 0.9511 0.051 Uiso 1 1 calc R U
H10C H 0.0990 0.0457 1.0242 0.051 Uiso 1 1 calc R U
C11 C 0.4744(6) 0.4229(6) 0.8990(5) 0.0185(17) Uani 1 1 d . .
C12 C 0.4251(4) 0.3404(4) 0.8526(4) 0.0244(13) Uani 1 1 d . .
C13 C 0.3927(6) 0.2667(6) 0.9117(7) 0.030(2) Uani 1 1 d . .
C14 C 0.4187(6) 0.3032(6) 0.9951(6) 0.0247(17) Uani 1 1 d . .
C15 C 0.4728(7) 0.4008(6) 0.9852(6) 0.0213(18) Uani 1 1 d . .
C16 C 0.5273(5) 0.5176(5) 0.8643(5) 0.0307(15) Uani 1 1 d . .
H16A H 0.5079 0.5555 0.8917 0.046 Uiso 1 1 calc R U
H16B H 0.5170 0.5166 0.8042 0.046 Uiso 1 1 calc R U
H16C H 0.5909 0.5414 0.8747 0.046 Uiso 1 1 calc R U
C17 C 0.4169(5) 0.3292(5) 0.7578(5) 0.0400(18) Uani 1 1 d . .
H17A H 0.4478 0.3879 0.7313 0.060 Uiso 1 1 calc R U
H17B H 0.3539 0.2986 0.7421 0.060 Uiso 1 1 calc R U
H17C H 0.4438 0.2940 0.7395 0.060 Uiso 1 1 calc R U
C18 C 0.3537(5) 0.1695(4) 0.8852(5) 0.0343(16) Uani 1 1 d . .
H18A H 0.3965 0.1637 0.8499 0.051 Uiso 1 1 calc R U
H18B H 0.2984 0.1505 0.8541 0.051 Uiso 1 1 calc R U
H18C H 0.3410 0.1321 0.9348 0.051 Uiso 1 1 calc R U
C19 C 0.4066(5) 0.2504(5) 1.0736(5) 0.0389(18) Uani 1 1 d . .
H19A H 0.3429 0.2118 1.0846 0.058 Uiso 1 1 calc R U
H19B H 0.4343 0.2914 1.1204 0.058 Uiso 1 1 calc R U
H19C H 0.4347 0.2139 1.0666 0.058 Uiso 1 1 calc R U
C20 C 0.5252(5) 0.4679(5) 1.0544(5) 0.0319(15) Uani 1 1 d . .
H20A H 0.5891 0.4916 1.0459 0.048 Uiso 1 1 calc R U
H20B H 0.5076 0.4380 1.1086 0.048 Uiso 1 1 calc R U
H20C H 0.5122 0.5167 1.0530 0.048 Uiso 1 1 calc R U
C21 C 0.3186(6) 0.4078(9) 1.1505(6) 0.069(3) Uani 1 1 d . .
H21A H 0.3757 0.4453 1.1784 0.104 Uiso 1 1 calc R U
H21B H 0.3088 0.3473 1.1446 0.104 Uiso 1 1 calc R U
H21C H 0.2704 0.4062 1.1837 0.104 Uiso 1 1 calc R U
C22 C 0.3548(7) 0.5445(7) 1.0745(9) 0.081(4) Uani 1 1 d . .
H22A H 0.3190 0.5546 1.1156 0.121 Uiso 1 1 calc R U
H22B H 0.3508 0.5685 1.0205 0.121 Uiso 1 1 calc R U
H22C H 0.4171 0.5744 1.0927 0.121 Uiso 1 1 calc R U
C23 C 0.2520(5) 0.5008(5) 0.8798(7) 0.050(2) Uani 1 1 d . .
H23A H 0.2926 0.5650 0.8859 0.076 Uiso 1 1 calc R U
H23B H 0.2256 0.4752 0.9340 0.076 Uiso 1 1 calc R U
H23C H 0.2046 0.4905 0.8403 0.076 Uiso 1 1 calc R U
C24 C 0.3334(6) 0.4873(6) 0.7647(5) 0.049(2) Uani 1 1 d . .
H24A H 0.2827 0.4759 0.7294 0.073 Uiso 1 1 calc R U
H24B H 0.3619 0.4551 0.7426 0.073 Uiso 1 1 calc R U
H24C H 0.3764 0.5513 0.7654 0.073 Uiso 1 1 calc R U

loop_
_atom_site_aniso_label
_atom_site_aniso_U_11
_atom_site_aniso_U_22
_atom_site_aniso_U_33
_atom_site_aniso_U_23
_atom_site_aniso_U_13
_atom_site_aniso_U_12
Th1 0.01186(8) 0.01145(8) 0.01656(9) 0.0001(2) -0.0010(2) 0.00457(6)
N1 0.029(4) 0.029(4) 0.047(5) -0.020(3) 0.004(3) 0.012(3)
N2 0.029(4) 0.020(3) 0.044(4) 0.009(3) -0.010(3) 0.007(3)
C1 0.017(3) 0.013(3) 0.021(4) 0.002(2) 0.004(2) 0.005(2)
C2 0.011(3) 0.023(4) 0.016(4) -0.003(3) -0.001(3) 0.003(3)
C3 0.010(3) 0.021(4) 0.015(3) 0.002(3) 0.000(2) 0.002(3)
C4 0.017(3) 0.017(4) 0.025(4) -0.002(3) 0.001(3) 0.008(3)
C5 0.014(3) 0.022(4) 0.013(3) 0.004(3) 0.005(2) 0.005(3)
C6 0.027(4) 0.034(4) 0.036(4) -0.015(3) 0.002(3) 0.012(3)
C7 0.018(3) 0.039(4) 0.025(3) 0.003(3) -0.004(2) 0.013(3)
C8 0.031(3) 0.034(4) 0.024(3) -0.005(3) 0.001(3) 0.021(3)
C9 0.030(4) 0.030(4) 0.023(3) 0.007(3) 0.004(3) 0.011(3)
C10 0.029(4) 0.019(3) 0.056(5) 0.004(3) 0.007(3) 0.014(3)
C11 0.010(3) 0.019(4) 0.024(4) -0.002(3) 0.002(3) 0.005(3)
C12 0.023(3) 0.024(3) 0.025(3) -0.004(3) 0.006(3) 0.011(3)
C13 0.020(4) 0.023(4) 0.046(4) 0.001(4) 0.013(4) 0.011(4)
C14 0.021(4) 0.030(5) 0.031(4) 0.007(4) 0.000(3) 0.018(4)
C15 0.019(3) 0.016(4) 0.027(4) -0.006(3) -0.008(3) 0.008(3)
C16 0.022(3) 0.023(4) 0.037(4) 0.002(3) 0.006(3) 0.004(3)
C17 0.044(4) 0.034(4) 0.028(4) -0.005(3) 0.011(3) 0.009(3)
C18 0.028(4) 0.022(3) 0.055(5) -0.002(3) 0.010(3) 0.015(3)
C19 0.038(4) 0.035(4) 0.044(4) 0.009(3) -0.007(3) 0.019(3)
C20 0.026(4) 0.032(4) 0.035(4) -0.008(3) -0.009(3) 0.013(3)
C21 0.037(5) 0.108(10) 0.028(5) -0.015(5) 0.000(4) 0.011(5)
C22 0.055(6) 0.045(6) 0.152(12) -0.063(7) -0.051(7) 0.032(5)
C23 0.028(4) 0.024(4) 0.098(7) 0.012(4) -0.005(4) 0.012(3)
C24 0.057(6) 0.040(5) 0.038(5) 0.015(4) -0.011(4) 0.015(4)

loop_
_atom_type_symbol
_atom_type_description
_atom_type_scat_dispersion_real
_atom_type_scat_dispersion_imag
_atom_type_scat_source
C C 0.0033 0.0016 'International Tables Vol C Tables 4.2.6.8 and 6.1.1.4'
H H 0.0000 0.0000 'International Tables Vol C Tables 4.2.6.8 and 6.1.1.4'
N N 0.0061 0.0033 'International Tables Vol C Tables 4.2.6.8 and 6.1.1.4'
Th Th -7.2400 8.8979 'International Tables Vol C Tables 4.2.6.8 and 6.1.1.4'

loop_
_geom_angle_atom_site_label_1
_geom_angle_atom_site_label_2
_geom_angle_atom_site_label_3
_geom_angle
N1 Th1 N2 99.6(3)
N1 Th1 C14 94.1(3)
N2 Th1 C14 129.0(3)
N1 Th1 C15 80.1(3)
N2 Th1 C15 105.6(3)
C14 Th1 C15 29.7(2)
N1 Th1 C11 98.3(3)
N2 Th1 C11 80.8(3)
C14 Th1 C11 48.5(2)
C15 Th1 C11 28.7(2)
N1 Th1 C3 114.1(3)
N2 Th1 C3 82.2(3)
C14 Th1 C3 134.7(3)
C15 Th1 C3 162.8(2)
C11 Th1 C3 145.5(2)
N1 Th1 C2 132.4(3)
N2 Th1 C2 99.9(3)
C14 Th1 C2 106.2(3)
C15 Th1 C2 134.0(2)
C11 Th1 C2 127.6(2)
C3 Th1 C2 29.0(2)
N1 Th1 C4 87.9(3)
N2 Th1 C4 97.3(3)
C14 Th1 C4 132.3(3)
C15 Th1 C4 155.5(3)
C11 Th1 C4 173.7(3)
C3 Th1 C4 28.38(19)
C2 Th1 C4 46.7(2)
N1 Th1 C12 125.9(2)
N2 Th1 C12 85.5(2)
C14 Th1 C12 48.1(2)
C15 Th1 C12 47.3(2)
C11 Th1 C12 28.9(2)
C3 Th1 C12 120.0(2)
C2 Th1 C12 98.66(19)
C4 Th1 C12 145.3(2)
N1 Th1 C5 87.6(3)
N2 Th1 C5 125.8(2)
C14 Th1 C5 103.5(2)
C15 Th1 C5 128.4(2)
C11 Th1 C5 151.6(2)
C3 Th1 C5 47.2(2)
C2 Th1 C5 46.2(2)
C4 Th1 C5 28.8(2)
C12 Th1 C5 131.9(2)
N1 Th1 C1 113.4(3)
N2 Th1 C1 127.0(2)
C14 Th1 C1 90.0(2)
C15 Th1 C1 119.6(2)
C11 Th1 C1 130.0(2)
C3 Th1 C1 47.2(2)
C2 Th1 C1 27.8(2)
C4 Th1 C1 46.9(2)
C12 Th1 C1 104.77(19)
C5 Th1 C1 28.18(18)
N1 Th1 C13 122.8(3)
N2 Th1 C13 113.6(3)
C14 Th1 C13 28.9(2)
C15 Th1 C13 47.5(2)
C11 Th1 C13 47.6(2)
C3 Th1 C13 115.5(3)
C2 Th1 C13 87.3(2)
C4 Th1 C13 129.1(2)
C12 Th1 C13 28.8(2)
C5 Th1 C13 106.2(2)
C1 Th1 C13 82.4(2)
C21 N1 C22 108.9(9)
C21 N1 Th1 119.5(7)
C22 N1 Th1 130.9(8)
C24 N2 C23 109.9(7)
C24 N2 Th1 143.5(7)
C23 N2 Th1 106.4(6)
C2 C1 C5 107.6(6)
C2 C1 C10 128.2(6)
C5 C1 C10 122.9(6)
C2 C1 Th1 74.5(4)
C5 C1 Th1 75.2(4)
C10 C1 Th1 126.1(4)
C1 C2 C3 109.6(7)
C1 C2 C6 127.8(6)
C3 C2 C6 122.4(8)
C1 C2 Th1 77.6(4)
C3 C2 Th1 74.8(4)
C6 C2 Th1 118.4(4)
C4 C3 C2 106.7(8)
C4 C3 C7 128.2(8)
C2 C3 C7 124.4(7)
C4 C3 Th1 76.4(7)
C2 C3 Th1 76.2(4)
C7 C3 Th1 120.5(5)
C3 C4 C5 108.2(9)
C3 C4 C8 127.7(8)
C5 C4 C8 124.0(7)
C3 C4 Th1 75.2(7)
C5 C4 Th1 76.5(5)
C8 C4 Th1 118.1(6)
C1 C5 C4 107.9(6)
C1 C5 C9 125.6(7)
C4 C5 C9 125.7(7)
C1 C5 Th1 76.6(4)
C4 C5 Th1 74.7(5)
C9 C5 Th1 122.5(4)
C15 C11 C12 108.0(7)
C15 C11 C16 124.0(9)
C12 C11 C16 127.8(7)
C15 C11 Th1 75.4(7)
C12 C11 Th1 76.7(4)
C16 C11 Th1 118.5(5)
C11 C12 C13 108.0(7)
C11 C12 C17 127.2(7)
C13 C12 C17 124.4(7)
C11 C12 Th1 74.4(4)
C13 C12 Th1 76.1(4)
C17 C12 Th1 121.2(5)
C12 C13 C14 108.5(7)
C12 C13 C18 123.2(8)
C14 C13 C18 127.3(7)
C12 C13 Th1 75.0(4)
C14 C13 Th1 73.1(6)
C18 C13 Th1 126.4(5)
C13 C14 C15 106.3(7)
C13 C14 C19 125.9(7)
C15 C14 C19 127.0(8)
C13 C14 Th1 77.9(6)
C15 C14 Th1 75.5(5)
C19 C14 Th1 120.5(6)
C11 C15 C14 109.1(7)
C11 C15 C20 124.9(10)
C14 C15 C20 125.9(8)
C11 C15 Th1 75.9(6)
C14 C15 Th1 74.8(5)
C20 C15 Th1 119.4(5)

loop_
_geom_bond_atom_site_label_1
_geom_bond_atom_site_label_2
_geom_bond_distance
Th1 N1 2.251(8)
Th1 N2 2.287(8)
Th1 C14 2.819(8)
Th1 C15 2.829(10)
Th1 C11 2.837(8)
Th1 C3 2.839(9)
Th1 C2 2.856(6)
Th1 C4 2.854(10)
Th1 C12 2.866(6)
Th1 C5 2.876(6)
Th1 C1 2.895(6)
Th1 C13 2.880(9)
N1 C21 1.464(14)
N1 C22 1.488(12)
N2 C24 1.405(12)
N2 C23 1.476(11)
C1 C2 1.384(11)
C1 C5 1.405(9)
C1 C10 1.516(9)
C2 C3 1.425(12)
C2 C6 1.525(9)
C3 C4 1.396(9)
C3 C7 1.496(11)
C4 C5 1.427(10)
C4 C8 1.519(11)
C5 C9 1.517(9)
C11 C15 1.404(10)
C11 C12 1.423(11)
C11 C16 1.500(10)
C12 C13 1.430(11)
C12 C17 1.502(9)
C13 C14 1.424(10)
C13 C18 1.498(11)
C14 C15 1.448(12)
C14 C19 1.478(11)
C15 C20 1.504(10)
